data_2102297
loop_
_publ_author_name
'Angel, R. J.'
'Bismayer, U.'
'Marshall, W. G.'

_publ_section_title
;
 Local and long-range order in ferroelastic lead phosphate at high
 pressure
;
_journal_issue 1
_journal_name_full 'Acta Crystallographica Section B'
_journal_page_first 1
_journal_page_last 9
_journal_paper_doi 10.1107/S0108768103026582
_journal_volume 60
_journal_year 2004
_chemical_formula_analytical 'Pb2.952 Ba0.048 P2 O8'
_chemical_formula_structural '(Pb0.984 Ba0.016)3 (PO4)2'
_chemical_formula_sum 'O8 P2 Pb3'
_chemical_formula_weight 811.54
_chemical_name_common 'Ba-doped lead phosphate'
_chemical_name_systematic ' ?'
_space_group_IT_number 166
_symmetry_cell_setting trigonal
_symmetry_space_group_name_Hall '-R 3 2"'
_symmetry_space_group_name_H-M 'R -3 m :H'
_cell_angle_alpha 90.0
_cell_angle_beta 90.0
_cell_angle_gamma 120.0
_cell_formula_units_Z 3
_cell_length_a 5.4368(2)
_cell_length_b 5.4368
_cell_length_c 20.0175(10)
_cell_measurement_pressure 2370000.
_cell_measurement_temperature 298
_cell_volume 512.42(3)
_cod_data_source_file ws5002.cif
_cod_data_source_block S4P43_phase_1
_cod_depositor_comments
;
The following automatic conversions were performed:
'_geom_bond_publ_flag' value 'N' changed to 'n' according to
'/home/saulius/struct/CIF-dictionaries/cif_core.dic' dictionary named
'cif_core.dic' version 2.4.1 from 2010-06-29 (362
times).

'_geom_angle_publ_flag' value 'N' changed to 'n' according to
'/home/saulius/struct/CIF-dictionaries/cif_core.dic' dictionary named
'cif_core.dic' version 2.4.1 from 2010-06-29 (50 times).

Automatic conversion script
Id: cif_fix_enum 1527 2010-12-29 10:47:43Z saulius 

The following automatic conversions were performed:

'_geom_bond_publ_flag' value 'N' changed to 'n' according to
/home/saulius/struct/CIF-dictionaries/cif_core.dic dictionary named
'cif_core.dic' version 2.4.1 from 2010-06-29 (362
times).

'_geom_angle_publ_flag' value 'N' changed to 'n' according
to /home/saulius/struct/CIF-dictionaries/cif_core.dic dictionary
named 'cif_core.dic' version 2.4.1 from 2010-06-29 (50 times).

Automatic conversion script
Id: cif_fix_values 1715 2011-07-08 13:25:40Z adriana 
;
_cod_original_cell_volume 512.42(4)
_cod_original_sg_symbol_Hall -R32''-P3*2
_cod_original_sg_symbol_H-M 'R -3 m'
_cod_original_formula_sum 'O8.00 P2 Pb3.00'
_cod_database_code 2102297

loop_
_symmetry_equiv_pos_site_id
_symmetry_equiv_pos_as_xyz
1 +x,+y,+z
2 -y,x-y,+z
3 y-x,-x,+z
4 y-x,+y,+z
5 -y,-x,+z
6 +x,x-y,+z
-1 -x,-y,-z
-2 +y,y-x,-z
-3 x-y,+x,-z
-4 x-y,-y,-z
-5 +y,+x,-z
-6 -x,y-x,-z
101 +x+1/3,+y+2/3,+z+2/3
102 -y+1/3,x-y+2/3,+z+2/3
103 y-x+1/3,-x+2/3,+z+2/3
104 y-x+1/3,+y+2/3,+z+2/3
105 -y+1/3,-x+2/3,+z+2/3
106 +x+1/3,x-y+2/3,+z+2/3
-101 -x+2/3,-y+1/3,-z+1/3
-102 +y+2/3,y-x+1/3,-z+1/3
-103 x-y+2/3,+x+1/3,-z+1/3
-104 x-y+2/3,-y+1/3,-z+1/3
-105 +y+2/3,+x+1/3,-z+1/3
-106 -x+2/3,y-x+1/3,-z+1/3
201 +x+2/3,+y+1/3,+z+1/3
202 -y+2/3,x-y+1/3,+z+1/3
203 y-x+2/3,-x+1/3,+z+1/3
204 y-x+2/3,+y+1/3,+z+1/3
205 -y+2/3,-x+1/3,+z+1/3
206 +x+2/3,x-y+1/3,+z+1/3
-201 -x+1/3,-y+2/3,-z+2/3
-202 +y+1/3,y-x+2/3,-z+2/3
-203 x-y+1/3,+x+2/3,-z+2/3
-204 x-y+1/3,-y+2/3,-z+2/3
-205 +y+1/3,+x+2/3,-z+2/3
-206 -x+1/3,y-x+2/3,-z+2/3

loop_
_atom_site_label
_atom_site_fract_x
_atom_site_fract_y
_atom_site_fract_z
_atom_site_U_iso_or_equiv
_atom_site_thermal_displace_type
_atom_site_occupancy
_atom_site_type_symbol
PB1 0.0 0.0 0.0 0.0196(14) Uiso 1.0 PB
PB2 0.0 0.033(2) 0.21003(15) 0.0196(14) Uiso 0.16667 PB
P 0.0 0.0 0.4039(3) 0.0109(12) Uiso 1.0 P
O1 0.0141(17) -0.0141(17) 0.3283(2) 0.0158(10) Uiso 0.3333 O
O2 -0.144(3) 0.164(3) 0.42980(13) 0.0158(10) Uiso 0.5 O

loop_
_atom_type_symbol
Pb
P
O

loop_
_geom_angle_atom_site_label_1
_geom_angle_atom_site_label_2
_geom_angle_atom_site_label_3
_geom_angle_site_symmetry_1
_geom_angle_site_symmetry_3
_geom_angle
_geom_angle_publ_flag
PB2 PB2 PB2 2_555 3_555 60.0 n
PB2 PB2 PB2 2_555 4_555 90.0 n
PB2 PB2 PB2 2_555 5_555 30.0000(9) n
PB2 PB2 PB2 2_555 6_555 30.0 n
PB2 PB2 PB2 3_555 4_555 30.0000(9) n
PB2 PB2 PB2 3_555 5_555 90.0 n
PB2 PB2 PB2 3_555 6_555 30.0 n
PB2 PB2 PB2 4_555 5_555 120.0000(13) n
PB2 PB2 PB2 4_555 6_555 60.0000(5) n
PB2 PB2 PB2 5_555 6_555 60.0000(5) n
O1 P O1 1_555 2_555 8.7(11) n
O1 P O1 1_555 3_555 8.7(11) n
O1 P O2 1_555 1_555 114.7(6) n
O1 P O2 1_555 2_555 107.3(4) n
O1 P O2 1_555 3_555 106.9(4) n
O1 P O2 1_555 4_555 107.3(4) n
O1 P O2 1_555 5_555 114.7(6) n
O1 P O2 1_555 6_555 106.9(4) n
O1 P O1 2_555 3_555 8.7(11) n
O1 P O2 2_555 1_555 106.9(4) n
O1 P O2 2_555 2_555 114.7(6) n
O1 P O2 2_555 3_555 107.3(4) n
O1 P O2 2_555 4_555 106.9(4) n
O1 P O2 2_555 5_555 107.3(4) n
O1 P O2 2_555 6_555 114.7(6) n
O1 P O2 3_555 1_555 107.3(4) n
O1 P O2 3_555 2_555 106.9(4) n
O1 P O2 3_555 3_555 114.7(6) n
O1 P O2 3_555 4_555 114.7(6) n
O1 P O2 3_555 5_555 106.9(4) n
O1 P O2 3_555 6_555 107.3(4) n
O2 P O2 1_555 2_555 109.3(2) n
O2 P O2 1_555 3_555 109.3(2) n
O2 P O2 1_555 4_555 105.9(9) n
O2 P O2 1_555 5_555 3.9(10) n
O2 P O2 1_555 6_555 112.6(9) n
O2 P O2 2_555 3_555 109.3(2) n
O2 P O2 2_555 4_555 112.6(9) n
O2 P O2 2_555 5_555 105.9(9) n
O2 P O2 2_555 6_555 3.9(10) n
O2 P O2 3_555 4_555 3.9(10) n
O2 P O2 3_555 5_555 112.6(9) n
O2 P O2 3_555 6_555 105.9(9) n
O2 P O2 4_555 5_555 109.3(2) n
O2 P O2 4_555 6_555 109.3(2) n
O2 P O2 5_555 6_555 109.3(2) n
P O1 O1 1_555 2_555 85.7(5) n
P O1 O1 1_555 3_555 85.7(5) n
O1 O1 O1 2_555 3_555 60.0 n
P O2 O2 1_555 5_555 88.1(5) n

loop_
_geom_bond_atom_site_label_1
_geom_bond_atom_site_label_2
_geom_bond_site_symmetry_2
_geom_bond_distance
_geom_bond_publ_flag
PB1 PB2 1_555 4.208(3) n
PB1 PB2 2_555 4.208(3) n
PB1 PB2 3_555 4.208(3) n
PB1 PB2 4_555 4.208(3) n
PB1 PB2 5_555 4.208(3) n
PB1 PB2 6_555 4.208(3) n
PB1 PB2 -1_555 4.208(3) n
PB1 PB2 -2_555 4.208(3) n
PB1 PB2 -3_555 4.208(3) n
PB1 PB2 -4_555 4.208(3) n
PB1 PB2 -5_555 4.208(3) n
PB1 PB2 -6_555 4.208(3) n
PB1 PB2 101_444 3.9971(19) n
PB1 PB2 101_544 3.874(8) n
PB1 PB2 101_554 4.116(9) n
PB1 PB2 102_444 4.116(9) n
PB1 PB2 102_544 3.9971(19) n
PB1 PB2 102_554 3.874(8) n
PB1 PB2 103_444 3.874(8) n
PB1 PB2 103_544 4.116(9) n
PB1 PB2 103_554 3.9971(19) n
PB1 PB2 104_444 3.874(8) n
PB1 PB2 104_544 3.9971(19) n
PB1 PB2 104_554 4.116(9) n
PB1 PB2 105_444 4.116(9) n
PB1 PB2 105_544 3.874(8) n
PB1 PB2 105_554 3.9971(19) n
PB1 PB2 106_444 3.9971(19) n
PB1 PB2 106_544 4.116(9) n
PB1 PB2 106_554 3.874(8) n
PB1 PB2 -201_445 4.116(9) n
PB1 PB2 -201_455 3.874(8) n
PB1 PB2 -201_555 3.9971(19) n
PB1 PB2 -202_445 3.874(8) n
PB1 PB2 -202_455 3.9971(19) n
PB1 PB2 -202_555 4.116(9) n
PB1 PB2 -203_445 3.9971(19) n
PB1 PB2 -203_455 4.116(9) n
PB1 PB2 -203_555 3.874(8) n
PB1 PB2 -204_445 4.116(9) n
PB1 PB2 -204_455 3.9971(19) n
PB1 PB2 -204_555 3.874(8) n
PB1 PB2 -205_445 3.9971(19) n
PB1 PB2 -205_455 3.874(8) n
PB1 PB2 -205_555 4.116(9) n
PB1 PB2 -206_445 3.874(8) n
PB1 PB2 -206_455 4.116(9) n
PB1 PB2 -206_555 3.9971(19) n
PB1 P 101_444 3.442(2) n
PB1 P 101_544 3.442(2) n
PB1 P 101_554 3.442(2) n
PB1 P -201_445 3.442(2) n
PB1 P -201_455 3.442(2) n
PB1 P -201_555 3.442(2) n
PB1 O1 101_444 3.076(8) n
PB1 O1 101_544 3.273(16) n
PB1 O1 101_554 3.076(8) n
PB1 O1 102_444 3.076(8) n
PB1 O1 102_544 3.076(8) n
PB1 O1 102_554 3.273(16) n
PB1 O1 103_444 3.273(16) n
PB1 O1 103_544 3.076(8) n
PB1 O1 103_554 3.076(8) n
PB1 O1 -201_445 3.076(8) n
PB1 O1 -201_455 3.273(16) n
PB1 O1 -201_555 3.076(8) n
PB1 O1 -202_445 3.273(16) n
PB1 O1 -202_455 3.076(8) n
PB1 O1 -202_555 3.076(8) n
PB1 O1 -203_445 3.076(8) n
PB1 O1 -203_455 3.076(8) n
PB1 O1 -203_555 3.273(16) n
PB1 O2 101_544 2.566(3) n
PB1 O2 102_554 2.566(3) n
PB1 O2 103_444 2.566(3) n
PB1 O2 104_444 2.566(3) n
PB1 O2 105_544 2.566(3) n
PB1 O2 106_554 2.566(3) n
PB1 O2 -201_455 2.566(3) n
PB1 O2 -202_445 2.566(3) n
PB1 O2 -203_555 2.566(3) n
PB1 O2 -204_555 2.566(3) n
PB1 O2 -205_455 2.566(3) n
PB1 O2 -206_445 2.566(3) n
PB2 PB1 1_555 4.208(3) n
PB2 PB1 201_445 4.116(9) n
PB2 PB1 201_455 3.874(8) n
PB2 PB1 201_555 3.9971(19) n
PB2 PB2 2_555 0.31(2) n
PB2 PB2 3_555 0.31(2) n
PB2 PB2 4_555 0.178(12) n
PB2 PB2 5_555 0.178(12) n
PB2 PB2 6_555 0.36(3) n
PB2 PB2 -201_445 3.86(2) n
PB2 PB2 -201_455 3.326(18) n
PB2 PB2 -201_555 3.605(4) n
PB2 PB2 -202_445 3.591(3) n
PB2 PB2 -202_455 3.454(9) n
PB2 PB2 -202_555 3.724(10) n
PB2 PB2 -203_445 3.724(10) n
PB2 PB2 -203_455 3.591(3) n
PB2 PB2 -203_555 3.454(9) n
PB2 PB2 -204_445 3.859(19) n
PB2 PB2 -204_455 3.463(8) n
PB2 PB2 -204_555 3.463(8) n
PB2 PB2 -205_445 3.732(11) n
PB2 PB2 -205_455 3.321(18) n
PB2 PB2 -205_555 3.732(11) n
PB2 PB2 -206_445 3.587(3) n
PB2 PB2 -206_455 3.587(3) n
PB2 PB2 -206_555 3.587(3) n
PB2 P 1_555 3.885(7) n
PB2 P 101_444 4.204(4) n
PB2 P 101_544 4.318(9) n
PB2 P 101_554 4.088(10) n
PB2 P -101_445 3.3164(17) n
PB2 P -101_545 3.459(10) n
PB2 P -101_555 3.167(11) n
PB2 O1 1_555 2.387(6) n
PB2 O1 2_555 2.369(5) n
PB2 O1 3_555 2.378(5) n
PB2 O1 -101_445 4.108(7) n
PB2 O1 -101_545 4.074(15) n
PB2 O1 -101_555 3.989(10) n
PB2 O1 -102_445 4.118(8) n
PB2 O1 -102_545 4.234(13) n
PB2 O1 -102_555 3.839(15) n
PB2 O1 -103_445 3.958(13) n
PB2 O1 -103_545 4.229(12) n
PB2 O1 -103_555 3.994(10) n
PB2 O2 101_544 2.927(7) n
PB2 O2 102_554 2.744(8) n
PB2 O2 103_444 2.842(4) n
PB2 O2 104_444 2.835(4) n
PB2 O2 105_544 2.930(7) n
PB2 O2 106_554 2.747(8) n
PB2 O2 -101_445 2.910(15) n
PB2 O2 -101_555 2.633(15) n
PB2 O2 -102_445 2.647(14) n
PB2 O2 -102_545 2.922(15) n
PB2 O2 -103_545 2.897(17) n
PB2 O2 -103_555 2.650(18) n
PB2 O2 -104_545 2.999(18) n
PB2 O2 -104_555 2.549(18) n
PB2 O2 -105_445 2.807(14) n
PB2 O2 -105_555 2.735(14) n
PB2 O2 -106_445 2.748(14) n
PB2 O2 -106_545 2.821(14) n
P PB1 201_445 3.442(2) n
P PB1 201_455 3.442(2) n
P PB1 201_555 3.442(2) n
P PB2 1_555 3.885(7) n
P PB2 2_555 3.885(7) n
P PB2 3_555 3.885(7) n
P PB2 4_555 3.885(7) n
P PB2 5_555 3.885(7) n
P PB2 6_555 3.885(7) n
P PB2 -101_445 3.3164(17) n
P PB2 -101_545 3.459(10) n
P PB2 -101_555 3.167(11) n
P PB2 -102_445 3.167(11) n
P PB2 -102_545 3.3164(17) n
P PB2 -102_555 3.459(10) n
P PB2 -103_445 3.459(10) n
P PB2 -103_545 3.167(11) n
P PB2 -103_555 3.3164(17) n
P PB2 -104_445 3.459(10) n
P PB2 -104_545 3.3164(17) n
P PB2 -104_555 3.167(11) n
P PB2 -105_445 3.167(11) n
P PB2 -105_545 3.459(10) n
P PB2 -105_555 3.3164(17) n
P PB2 -106_445 3.3164(17) n
P PB2 -106_545 3.167(11) n
P PB2 -106_555 3.459(10) n
P PB2 201_445 4.088(10) n
P PB2 201_455 4.318(9) n
P PB2 201_555 4.204(4) n
P PB2 202_445 4.318(9) n
P PB2 202_455 4.204(4) n
P PB2 202_555 4.088(10) n
P PB2 203_445 4.204(4) n
P PB2 203_455 4.088(10) n
P PB2 203_555 4.318(9) n
P PB2 204_445 4.088(10) n
P PB2 204_455 4.204(4) n
P PB2 204_555 4.318(9) n
P PB2 205_445 4.204(4) n
P PB2 205_455 4.318(9) n
P PB2 205_555 4.088(10) n
P PB2 206_445 4.318(9) n
P PB2 206_455 4.088(10) n
P PB2 206_555 4.204(4) n
P P -1_556 3.847(11) n
P P -101_445 4.223(7) n
P P -101_545 4.223(7) n
P P -101_555 4.223(7) n
P O1 1_555 1.519(7) n
P O1 2_555 1.519(7) n
P O1 3_555 1.519(7) n
P O1 -101_445 3.465(9) n
P O1 -101_545 3.280(15) n
P O1 -101_555 3.465(9) n
P O1 -102_445 3.465(9) n
P O1 -102_545 3.465(9) n
P O1 -102_555 3.280(15) n
P O1 -103_445 3.280(15) n
P O1 -103_545 3.465(9) n
P O1 -103_555 3.465(9) n
P O2 1_545 4.243(9) n
P O2 1_555 1.540(4) n
P O2 1_655 4.309(9) n
P O2 2_555 1.540(4) n
P O2 2_565 4.309(9) n
P O2 2_665 4.243(9) n
P O2 3_445 4.309(9) n
P O2 3_455 4.243(9) n
P O2 3_555 1.540(4) n
P O2 4_445 4.243(9) n
P O2 4_455 4.309(9) n
P O2 4_555 1.540(4) n
P O2 5_545 4.309(9) n
P O2 5_555 1.540(4) n
P O2 5_655 4.243(9) n
P O2 6_555 1.540(4) n
P O2 6_565 4.243(9) n
P O2 6_665 4.309(9) n
P O2 -1_556 3.631(6) n
P O2 -2_556 3.631(6) n
P O2 -3_556 3.631(6) n
P O2 -4_556 3.631(6) n
P O2 -5_556 3.631(6) n
P O2 -6_556 3.631(6) n
P O2 -101_445 4.344(10) n
P O2 -101_555 4.278(9) n
P O2 -102_445 4.278(9) n
P O2 -102_545 4.344(10) n
P O2 -103_545 4.278(9) n
P O2 -103_555 4.344(10) n
P O2 -104_545 4.344(10) n
P O2 -104_555 4.278(9) n
P O2 -105_445 4.278(9) n
P O2 -105_555 4.344(10) n
P O2 -106_445 4.344(10) n
P O2 -106_545 4.278(9) n
O1 PB1 201_445 3.076(8) n
O1 PB1 201_455 3.273(16) n
O1 PB1 201_555 3.076(8) n
O1 PB2 1_555 2.387(6) n
O1 PB2 2_555 2.378(5) n
O1 PB2 3_555 2.369(5) n
O1 PB2 4_555 2.378(5) n
O1 PB2 5_555 2.387(6) n
O1 PB2 6_555 2.369(5) n
O1 PB2 -101_445 4.108(7) n
O1 PB2 -101_545 4.074(15) n
O1 PB2 -101_555 3.989(10) n
O1 PB2 -102_445 3.994(10) n
O1 PB2 -102_545 3.958(13) n
O1 PB2 -102_555 4.229(12) n
O1 PB2 -103_445 4.234(13) n
O1 PB2 -103_545 3.839(15) n
O1 PB2 -103_555 4.118(8) n
O1 PB2 -104_445 4.229(12) n
O1 PB2 -104_545 3.958(13) n
O1 PB2 -104_555 3.994(10) n
O1 PB2 -105_445 3.989(10) n
O1 PB2 -105_545 4.074(15) n
O1 PB2 -105_555 4.108(7) n
O1 PB2 -106_445 4.118(8) n
O1 PB2 -106_545 3.839(15) n
O1 PB2 -106_555 4.234(13) n
O1 P 1_555 1.519(7) n
O1 P -101_445 3.465(9) n
O1 P -101_545 3.280(15) n
O1 P -101_555 3.465(9) n
O1 O1 2_555 0.23(3) n
O1 O1 3_555 0.23(3) n
O1 O1 -101_445 3.286(18) n
O1 O1 -101_545 2.88(3) n
O1 O1 -101_555 3.286(18) n
O1 O1 -102_445 3.278(16) n
O1 O1 -102_545 3.081(8) n
O1 O1 -102_555 3.081(8) n
O1 O1 -103_445 3.081(8) n
O1 O1 -103_545 3.081(8) n
O1 O1 -103_555 3.278(16) n
O1 O2 1_555 2.575(11) n
O1 O2 2_555 2.463(6) n
O1 O2 3_555 2.458(7) n
O1 O2 4_555 2.463(6) n
O1 O2 5_555 2.575(11) n
O1 O2 6_555 2.458(7) n
O1 O2 -101_445 3.330(12) n
O1 O2 -101_555 3.244(11) n
O1 O2 -102_445 3.330(15) n
O1 O2 -102_545 3.226(14) n
O1 O2 -103_545 3.140(18) n
O1 O2 -103_555 3.417(18) n
O1 O2 -104_545 3.226(14) n
O1 O2 -104_555 3.330(15) n
O1 O2 -105_445 3.244(11) n
O1 O2 -105_555 3.330(12) n
O1 O2 -106_445 3.417(18) n
O1 O2 -106_545 3.140(18) n
O2 PB1 201_455 2.566(3) n
O2 PB2 -101_445 2.910(15) n
O2 PB2 -101_555 2.633(15) n
O2 PB2 -102_445 2.650(18) n
O2 PB2 -102_555 2.897(17) n
O2 PB2 -103_445 2.922(15) n
O2 PB2 -103_555 2.647(14) n
O2 PB2 -104_445 2.999(18) n
O2 PB2 -104_555 2.549(18) n
O2 PB2 -105_445 2.735(14) n
O2 PB2 -105_555 2.807(14) n
O2 PB2 -106_445 2.748(14) n
O2 PB2 -106_555 2.821(14) n
O2 PB2 201_455 2.927(7) n
O2 PB2 202_455 2.842(4) n
O2 PB2 203_455 2.744(8) n
O2 PB2 204_455 2.835(4) n
O2 PB2 205_455 2.930(7) n
O2 PB2 206_455 2.747(8) n
O2 P 1_455 4.309(9) n
O2 P 1_555 1.540(4) n
O2 P 1_565 4.243(9) n
O2 P -1_556 3.631(6) n
O2 P -101_445 4.344(10) n
O2 P -101_555 4.278(9) n
O2 O1 1_555 2.575(11) n
O2 O1 2_555 2.458(7) n
O2 O1 3_555 2.463(6) n
O2 O1 -101_445 3.330(12) n
O2 O1 -101_555 3.244(11) n
O2 O1 -102_445 3.417(18) n
O2 O1 -102_555 3.140(18) n
O2 O1 -103_445 3.226(14) n
O2 O1 -103_555 3.330(15) n
O2 O2 2_555 2.512(6) n
O2 O2 2_565 2.928(6) n
O2 O2 3_455 2.928(6) n
O2 O2 3_555 2.512(6) n
O2 O2 4_455 2.979(15) n
O2 O2 4_555 2.458(15) n
O2 O2 5_555 0.10(3) n
O2 O2 6_555 2.562(14) n
O2 O2 6_565 2.875(14) n
O2 O2 -1_456 4.375(18) n
O2 O2 -1_556 4.039(6) n
O2 O2 -1_566 4.244(17) n
O2 O2 -2_556 3.163(5) n
O2 O2 -3_556 3.163(5) n
O2 O2 -4_556 3.204(12) n
O2 O2 -5_456 4.309(4) n
O2 O2 -5_556 4.037(6) n
O2 O2 -5_566 4.309(4) n
O2 O2 -6_556 3.122(11) n
O2 O2 -102_445 4.216(5) n
O2 O2 -103_555 4.216(5) n
O2 O2 -104_555 4.180(10) n
O2 O2 -106_445 4.252(11) n
